data_4066904
loop_
_publ_author_name
'Semenov, Sergey N.'
'Blacque, Olivier'
'Fox, Thomas'
'Venkatesan, Koushik'
'Berke, Heinz'

_publ_section_title
;
 [W(CO)(dppe)2] Cumulenylidene and Acetylide Complexes Accessed via
 Stannylated Acetylenes and Butadiynes
;
_journal_issue 23
_journal_name_full Organometallics
_journal_page_first 6321
_journal_paper_doi 10.1021/om100702x
_journal_volume 29
_journal_year 2010
_chemical_formula_moiety 'C63 H66 O P4 Sn2 W, C5 H12, C6 D6'
_chemical_formula_sum 'C74 H78 D6 O P4 Sn2 W'
_chemical_formula_weight 1540.57
_chemical_name_systematic
'[cis-(4,4'-ditrimethylstannylbutatrienylidene)bis{1,2-bis(diphenylphosphino)ethane}carbonyltungsten]'
_space_group_IT_number 14
_symmetry_cell_setting monoclinic
_symmetry_space_group_name_Hall '-P 2yn'
_symmetry_space_group_name_H-M 'P 1 21/n 1'
_atom_sites_solution_hydrogens geom
_atom_sites_solution_primary direct
_atom_sites_solution_secondary difmap
_audit_creation_method SHELXL-97
_cell_angle_alpha 90.00
_cell_angle_beta 96.937(1)
_cell_angle_gamma 90.00
_cell_formula_units_Z 4
_cell_length_a 21.0584(2)
_cell_length_b 12.3237(1)
_cell_length_c 26.7046(2)
_cell_measurement_reflns_used 43271
_cell_measurement_temperature 183(2)
_cell_measurement_theta_max 32.72
_cell_measurement_theta_min 2.30
_cell_volume 6879.58(10)
_computing_cell_refinement ' CrysAlisPro Software, Oxford Diffraction Ltd., Version 1.171.32.5'
_computing_data_collection ' CrysAlisPro Software, Oxford Diffraction Ltd., Version 1.171.32.5'
_computing_data_reduction ' CrysAlisPro Software, Oxford Diffraction Ltd., Version 1.171.32.5'
_computing_molecular_graphics
; ORTEP-3 for Windows, Version 2.01.
  Farrugia, L. J. (1997). J. Appl. Cryst. 30, 565.
;
_computing_publication_material
; WinGX -- An integrated system of Windows programs for the solution,
 refinment and analysis of single crystal X-ray diffraction data,
 Version 1.80.00.
 Farrugia, L. J. (1999). J. Appl. Cryst. 32, 837-838.
 SHELXL97. Program for crystal structure refinement.
 Sheldrick, G.M. (2008). Acta Cryst. A64, 112-122.
 PLATON for Windows, Version 1.12.
 Spek, A. L. (2003). J. Appl. Cryst. 36, 7-13. 
;
_computing_structure_refinement
; SHELXL97. Program for crystal structure refinement.
  Sheldrick, G.M. (2008). Acta Cryst. A64, 112-122.
;
_computing_structure_solution
; SHELXS97. Program for Crystal Structure solution.
  Sheldrick, G.M. (2008). Acta Cryst. A64, 112-122.  
;
_diffrn_ambient_temperature 183(2)
_diffrn_detector_area_resol_mean 10.4498
_diffrn_measured_fraction_theta_full 0.999
_diffrn_measured_fraction_theta_max 0.999
_diffrn_measurement_device_type
; Oxford Diffraction (2007). Oxford Diffraction Ltd., 
Xcalibur CCD system
;
_diffrn_measurement_method 'omega scans'
_diffrn_radiation_monochromator graphite
_diffrn_radiation_source 'Enhance (Mo) X-ray Source'
_diffrn_radiation_type MoK\a
_diffrn_radiation_wavelength 0.71073
_diffrn_reflns_av_R_equivalents 0.0308
_diffrn_reflns_av_sigmaI/netI 0.0353
_diffrn_reflns_limit_h_max 30
_diffrn_reflns_limit_h_min -30
_diffrn_reflns_limit_k_max 17
_diffrn_reflns_limit_k_min -17
_diffrn_reflns_limit_l_max 38
_diffrn_reflns_limit_l_min -37
_diffrn_reflns_number 92407
_diffrn_reflns_theta_full 30.51
_diffrn_reflns_theta_max 30.51
_diffrn_reflns_theta_min 2.38
_diffrn_standards_decay_% 0
_diffrn_standards_interval_count 50
_diffrn_standards_interval_time 110
_diffrn_standards_number 2
_exptl_absorpt_coefficient_mu 2.523
_exptl_absorpt_correction_T_max 0.795
_exptl_absorpt_correction_T_min 0.600
_exptl_absorpt_correction_type analytical
_exptl_absorpt_process_details
;
R.C. Clark and J.S. Reid, Acta Cryst. 1995, A51, 887-897
implemented in the CrysAlis Software system, Oxford Diffraction Ltd.,
Version 1.171.32.5
;
_exptl_crystal_colour brown
_exptl_crystal_density_diffrn 1.487
_exptl_crystal_density_method 'not measured'
_exptl_crystal_description plate
_exptl_crystal_F_000 3080
_exptl_crystal_size_max 0.25
_exptl_crystal_size_mid 0.23
_exptl_crystal_size_min 0.10
_refine_diff_density_max 1.240
_refine_diff_density_min -1.403
_refine_diff_density_rms 0.090
_refine_ls_extinction_method none
_refine_ls_goodness_of_fit_ref 1.036
_refine_ls_hydrogen_treatment constr
_refine_ls_matrix_type full
_refine_ls_number_parameters 720
_refine_ls_number_reflns 20981
_refine_ls_number_restraints 6
_refine_ls_restrained_S_all 1.037
_refine_ls_R_factor_all 0.0460
_refine_ls_R_factor_gt 0.0292
_refine_ls_shift/su_max 0.007
_refine_ls_shift/su_mean 0.000
_refine_ls_structure_factor_coef Fsqd
_refine_ls_weighting_details 'w=1/[\s^2^(Fo^2^)+(0.0460P)^2^+0.4720P] where P=(Fo^2^+2Fc^2^)/3'
_refine_ls_weighting_scheme calc
_refine_ls_wR_factor_gt 0.0763
_refine_ls_wR_factor_ref 0.0816
_reflns_number_gt 15920
_reflns_number_total 20981
_reflns_threshold_expression >2sigma(I)
_cod_data_source_file om100702x_si_002.cif
_cod_data_source_block 2
_cod_original_sg_symbol_H-M 'P 21/n'
_cod_database_code 4066904

loop_
_symmetry_equiv_pos_as_xyz
'x, y, z'
'-x+1/2, y+1/2, -z+1/2'
'-x, -y, -z'
'x-1/2, -y-1/2, z-1/2'

loop_
_atom_site_label
_atom_site_type_symbol
_atom_site_fract_x
_atom_site_fract_y
_atom_site_fract_z
_atom_site_U_iso_or_equiv
_atom_site_adp_type
_atom_site_occupancy
_atom_site_symmetry_multiplicity
_atom_site_calc_flag
_atom_site_refinement_flags
W1 W 0.630167(5) 0.430421(7) 0.855390(3) 0.02065(3) Uani 1 1 d .
Sn1 Sn 0.785272(13) 0.54574(3) 1.098194(8) 0.06047(8) Uani 1 1 d .
Sn2 Sn 0.897151(12) 0.35885(2) 1.040953(9) 0.05613(7) Uani 1 1 d .
P1 P 0.55751(3) 0.56542(5) 0.88472(2) 0.02369(12) Uani 1 1 d .
P2 P 0.56218(3) 0.30829(5) 0.90410(2) 0.02463(13) Uani 1 1 d .
P3 P 0.56798(3) 0.38660(5) 0.76889(2) 0.02602(13) Uani 1 1 d .
P4 P 0.69975(3) 0.29161(5) 0.82466(2) 0.02407(13) Uani 1 1 d .
C1 C 0.67936(13) 0.5434(2) 0.82558(10) 0.0279(5) Uani 1 1 d .
O1 O 0.71131(10) 0.61064(18) 0.81102(8) 0.0444(5) Uani 1 1 d .
C2 C 0.69196(12) 0.44742(19) 0.91475(9) 0.0253(5) Uani 1 1 d .
C3 C 0.73640(13) 0.4597(2) 0.95282(10) 0.0321(6) Uani 1 1 d .
C4 C 0.77476(14) 0.4583(2) 0.99406(10) 0.0349(6) Uani 1 1 d .
C5 C 0.81348(15) 0.4577(3) 1.03619(11) 0.0428(7) Uani 1 1 d .
C6 C 0.6973(2) 0.6283(4) 1.07463(18) 0.0841(14) Uani 1 1 d .
H6A H 0.6986 0.6585 1.0416 0.109 Uiso 1 1 calc R
H6B H 0.6913 0.6854 1.0980 0.109 Uiso 1 1 calc R
H6C H 0.6624 0.5779 1.0736 0.109 Uiso 1 1 calc R
C7 C 0.7705(3) 0.4342(5) 1.15725(17) 0.118(3) Uani 1 1 d .
H7A H 0.7262 0.4136 1.1542 0.153 Uiso 1 1 calc R
H7B H 0.7822 0.4682 1.1894 0.153 Uiso 1 1 calc R
H7C H 0.7964 0.3708 1.1546 0.153 Uiso 1 1 calc R
C8 C 0.8609(3) 0.6492(5) 1.13045(19) 0.110(2) Uani 1 1 d .
H8A H 0.9013 0.6152 1.1277 0.143 Uiso 1 1 calc R
H8B H 0.8565 0.6618 1.1653 0.143 Uiso 1 1 calc R
H8C H 0.8587 0.7171 1.1127 0.143 Uiso 1 1 calc R
C9 C 0.8829(3) 0.2233(5) 1.0892(2) 0.126(2) Uani 1 1 d .
H9A H 0.8382 0.2056 1.0862 0.163 Uiso 1 1 calc R
H9B H 0.8976 0.2420 1.1235 0.163 Uiso 1 1 calc R
H9C H 0.9066 0.1619 1.0793 0.163 Uiso 1 1 calc R
C10 C 0.9760(2) 0.4531(5) 1.0744(3) 0.139(3) Uani 1 1 d .
H10A H 1.0152 0.4150 1.0715 0.181 Uiso 1 1 calc R
H10B H 0.9719 0.4650 1.1094 0.181 Uiso 1 1 calc R
H10C H 0.9765 0.5216 1.0574 0.181 Uiso 1 1 calc R
C11 C 0.9084(2) 0.3061(5) 0.96726(18) 0.0959(17) Uani 1 1 d .
H11A H 0.8674 0.2875 0.9497 0.125 Uiso 1 1 calc R
H11B H 0.9358 0.2435 0.9691 0.125 Uiso 1 1 calc R
H11C H 0.9272 0.3631 0.9495 0.125 Uiso 1 1 calc R
C12 C 0.50911(13) 0.5048(2) 0.93108(9) 0.0291(5) Uani 1 1 d .
H12A H 0.5334 0.5063 0.9644 0.038 Uiso 1 1 calc R
H12B H 0.4706 0.5474 0.9322 0.038 Uiso 1 1 calc R
C13 C 0.49102(13) 0.3883(2) 0.91700(10) 0.0297(5) Uani 1 1 d .
H13A H 0.4596 0.3880 0.8873 0.039 Uiso 1 1 calc R
H13B H 0.4718 0.3547 0.9444 0.039 Uiso 1 1 calc R
C14 C 0.49840(13) 0.6326(2) 0.83835(9) 0.0276(5) Uani 1 1 d .
C15 C 0.52233(14) 0.6916(2) 0.80034(10) 0.0344(6) Uani 1 1 d .
H15 H 0.5663 0.6958 0.7997 0.045 Uiso 1 1 calc R
C16 C 0.48193(16) 0.7438(3) 0.76356(11) 0.0437(7) Uani 1 1 d .
H16 H 0.4987 0.7836 0.7386 0.057 Uiso 1 1 calc R
C17 C 0.41650(17) 0.7369(3) 0.76387(12) 0.0505(8) Uani 1 1 d .
H17 H 0.3891 0.7714 0.7389 0.066 Uiso 1 1 calc R
C18 C 0.39208(16) 0.6792(3) 0.80097(12) 0.0507(8) Uani 1 1 d .
H18 H 0.3480 0.6751 0.8013 0.066 Uiso 1 1 calc R
C19 C 0.43296(14) 0.6266(3) 0.83838(11) 0.0401(7) Uani 1 1 d .
H19 H 0.4160 0.5874 0.8634 0.052 Uiso 1 1 calc R
C20 C 0.59050(13) 0.6849(2) 0.91986(9) 0.0293(5) Uani 1 1 d .
C21 C 0.55059(15) 0.7528(2) 0.94407(11) 0.0382(6) Uani 1 1 d .
H21 H 0.5071 0.7377 0.9422 0.050 Uiso 1 1 calc R
C22 C 0.57538(17) 0.8420(3) 0.97069(12) 0.0474(8) Uani 1 1 d .
H22 H 0.5486 0.8856 0.9874 0.062 Uiso 1 1 calc R
C23 C 0.63906(18) 0.8674(3) 0.97286(14) 0.0538(9) Uani 1 1 d .
H23 H 0.6553 0.9286 0.9904 0.070 Uiso 1 1 calc R
C24 C 0.67898(17) 0.8014(3) 0.94880(15) 0.0578(10) Uani 1 1 d .
H24 H 0.7222 0.8184 0.9501 0.075 Uiso 1 1 calc R
C25 C 0.65488(15) 0.7096(2) 0.92269(12) 0.0424(7) Uani 1 1 d .
H25 H 0.6821 0.6647 0.9071 0.055 Uiso 1 1 calc R
C26 C 0.52620(13) 0.1796(2) 0.88138(9) 0.0307(6) Uani 1 1 d .
C27 C 0.46150(14) 0.1545(2) 0.88149(11) 0.0375(6) Uani 1 1 d .
H27 H 0.4334 0.2071 0.8907 0.049 Uiso 1 1 calc R
C28 C 0.43892(17) 0.0515(3) 0.86795(13) 0.0465(8) Uani 1 1 d .
H28 H 0.3957 0.0361 0.8680 0.060 Uiso 1 1 calc R
C29 C 0.47924(18) -0.0282(3) 0.85448(12) 0.0481(8) Uani 1 1 d .
H29 H 0.4634 -0.0969 0.8456 0.063 Uiso 1 1 calc R
C30 C 0.54387(17) -0.0057(2) 0.85424(11) 0.0436(7) Uani 1 1 d .
H30 H 0.5716 -0.0594 0.8456 0.057 Uiso 1 1 calc R
C31 C 0.56673(15) 0.0977(2) 0.86696(10) 0.0345(6) Uani 1 1 d .
H31 H 0.6098 0.1130 0.8659 0.045 Uiso 1 1 calc R
C32 C 0.59347(12) 0.2667(2) 0.96917(9) 0.0282(5) Uani 1 1 d .
C33 C 0.58828(16) 0.1622(2) 0.98705(10) 0.0387(7) Uani 1 1 d .
H33 H 0.5687 0.1091 0.9658 0.050 Uiso 1 1 calc R
C34 C 0.61169(19) 0.1354(3) 1.03607(12) 0.0546(10) Uani 1 1 d .
H34 H 0.6072 0.0649 1.0476 0.071 Uiso 1 1 calc R
C35 C 0.64170(18) 0.2129(3) 1.06817(11) 0.0543(9) Uani 1 1 d .
H35 H 0.6579 0.1945 1.1010 0.071 Uiso 1 1 calc R
C36 C 0.64726(16) 0.3174(3) 1.05093(10) 0.0432(7) Uani 1 1 d .
H36 H 0.6670 0.3701 1.0724 0.056 Uiso 1 1 calc R
C37 C 0.62366(13) 0.3449(2) 1.00184(10) 0.0325(6) Uani 1 1 d .
H37 H 0.6279 0.4156 0.9906 0.042 Uiso 1 1 calc R
C38 C 0.62131(14) 0.3026(2) 0.73486(10) 0.0340(6) Uani 1 1 d .
H38A H 0.5958 0.2641 0.7078 0.044 Uiso 1 1 calc R
H38B H 0.6507 0.3496 0.7198 0.044 Uiso 1 1 calc R
C39 C 0.65970(13) 0.2205(2) 0.76902(10) 0.0312(6) Uani 1 1 d .
H39A H 0.6913 0.1855 0.7508 0.041 Uiso 1 1 calc R
H39B H 0.6314 0.1650 0.7795 0.041 Uiso 1 1 calc R
C40 C 0.49366(14) 0.3081(2) 0.76496(9) 0.0339(6) Uani 1 1 d .
C41 C 0.44067(15) 0.3571(3) 0.78149(11) 0.0429(7) Uani 1 1 d .
H41 H 0.4443 0.4273 0.7943 0.056 Uiso 1 1 calc R
C42 C 0.38280(17) 0.3041(4) 0.77941(13) 0.0597(10) Uani 1 1 d .
H42 H 0.3477 0.3389 0.7902 0.078 Uiso 1 1 calc R
C43 C 0.3772(2) 0.1994(4) 0.76135(15) 0.0702(12) Uani 1 1 d .
H43 H 0.3383 0.1631 0.7601 0.091 Uiso 1 1 calc R
C44 C 0.4285(2) 0.1491(3) 0.74526(15) 0.0673(12) Uani 1 1 d .
H44 H 0.4246 0.0786 0.7329 0.087 Uiso 1 1 calc R
C45 C 0.48698(17) 0.2027(3) 0.74711(12) 0.0491(8) Uani 1 1 d .
H45 H 0.5219 0.1674 0.7363 0.064 Uiso 1 1 calc R
C46 C 0.54712(13) 0.4896(2) 0.71927(9) 0.0295(5) Uani 1 1 d .
C47 C 0.48969(15) 0.4906(3) 0.68793(11) 0.0430(7) Uani 1 1 d .
H47 H 0.4583 0.4399 0.6929 0.056 Uiso 1 1 calc R
C48 C 0.47821(18) 0.5659(3) 0.64928(13) 0.0536(9) Uani 1 1 d .
H48 H 0.4393 0.5662 0.6287 0.070 Uiso 1 1 calc R
C49 C 0.52540(18) 0.6409(3) 0.64150(12) 0.0530(9) Uani 1 1 d .
H49 H 0.5181 0.6913 0.6155 0.069 Uiso 1 1 calc R
C50 C 0.58217(16) 0.6408(3) 0.67185(11) 0.0446(7) Uani 1 1 d .
H50 H 0.6136 0.6911 0.6667 0.058 Uiso 1 1 calc R
C51 C 0.59312(15) 0.5655(2) 0.71044(10) 0.0366(6) Uani 1 1 d .
H51 H 0.6322 0.5658 0.7309 0.048 Uiso 1 1 calc R
C52 C 0.77354(13) 0.3464(2) 0.80372(10) 0.0291(5) Uani 1 1 d .
C53 C 0.78942(15) 0.3330(2) 0.75488(11) 0.0402(7) Uani 1 1 d .
H53 H 0.7625 0.2936 0.7314 0.052 Uiso 1 1 calc R
C54 C 0.84524(17) 0.3781(3) 0.74112(14) 0.0528(9) Uani 1 1 d .
H54 H 0.8555 0.3686 0.7085 0.069 Uiso 1 1 calc R
C55 C 0.88488(17) 0.4360(3) 0.77514(16) 0.0545(10) Uani 1 1 d .
H55 H 0.9219 0.4667 0.7656 0.071 Uiso 1 1 calc R
C56 C 0.87024(16) 0.4495(3) 0.82380(15) 0.0508(9) Uani 1 1 d .
H56 H 0.8980 0.4876 0.8472 0.066 Uiso 1 1 calc R
C57 C 0.81437(14) 0.4062(2) 0.83768(12) 0.0392(7) Uani 1 1 d .
H57 H 0.8041 0.4174 0.8702 0.051 Uiso 1 1 calc R
C58 C 0.73268(12) 0.1793(2) 0.86463(10) 0.0277(5) Uani 1 1 d .
C59 C 0.75437(17) 0.0852(3) 0.84356(13) 0.0480(8) Uani 1 1 d .
H59 H 0.7507 0.0772 0.8087 0.062 Uiso 1 1 calc R
C60 C 0.7815(2) 0.0035(3) 0.87450(14) 0.0616(10) Uani 1 1 d .
H60 H 0.7960 -0.0591 0.8601 0.080 Uiso 1 1 calc R
C61 C 0.78726(17) 0.0131(3) 0.92585(14) 0.0520(9) Uani 1 1 d .
H61 H 0.8065 -0.0417 0.9463 0.068 Uiso 1 1 calc R
C62 C 0.76431(16) 0.1048(3) 0.94688(12) 0.0480(8) Uani 1 1 d .
H62 H 0.7673 0.1112 0.9818 0.062 Uiso 1 1 calc R
C63 C 0.73688(15) 0.1874(2) 0.91661(11) 0.0399(7) Uani 1 1 d .
H63 H 0.7212 0.2488 0.9313 0.052 Uiso 1 1 calc R
C64 C 0.8718(2) 0.7413(3) 0.89997(16) 0.0662(11) Uani 1 1 d .
H64 D 0.8546 0.7219 0.8675 0.086 Uiso 1 1 calc R
C65 C 0.8531(2) 0.6881(4) 0.94014(18) 0.0780(13) Uani 1 1 d .
H65 D 0.8238 0.6315 0.9356 0.101 Uiso 1 1 calc R
C66 C 0.8781(3) 0.7192(5) 0.9871(2) 0.0978(17) Uani 1 1 d .
H66 D 0.8652 0.6834 1.0148 0.127 Uiso 1 1 calc R
C67 C 0.9211(3) 0.8002(5) 0.99492(18) 0.0990(17) Uani 1 1 d .
H67 D 0.9376 0.8199 1.0275 0.129 Uiso 1 1 calc R
C68 C 0.9409(2) 0.8549(4) 0.95272(18) 0.0785(13) Uani 1 1 d .
H68 D 0.9705 0.9111 0.9570 0.102 Uiso 1 1 calc R
C69 C 0.9160(2) 0.8236(4) 0.90685(15) 0.0665(11) Uani 1 1 d .
H69 D 0.9287 0.8583 0.8788 0.086 Uiso 1 1 calc R
C70 C 0.2883(4) 0.5693(9) 0.5741(3) 0.215(2) Uani 1 1 d D
H70A H 0.3169 0.6297 0.5806 0.279 Uiso 1 1 calc R
H70B H 0.2585 0.5842 0.5448 0.279 Uiso 1 1 calc R
H70C H 0.3124 0.5054 0.5684 0.279 Uiso 1 1 calc R
C71 C 0.2533(5) 0.5520(9) 0.6177(3) 0.215(2) Uani 1 1 d D
H71A H 0.2355 0.6200 0.6279 0.279 Uiso 1 1 calc R
H71B H 0.2185 0.5012 0.6092 0.279 Uiso 1 1 calc R
C72 C 0.2985(5) 0.5086(10) 0.6586(3) 0.215(2) Uani 1 1 d D
H72A H 0.3092 0.4348 0.6503 0.279 Uiso 1 1 calc R
H72B H 0.3375 0.5511 0.6609 0.279 Uiso 1 1 calc R
C73 C 0.2752(5) 0.5085(10) 0.7078(4) 0.215(2) Uani 1 1 d D
H73A H 0.2514 0.5746 0.7121 0.279 Uiso 1 1 calc R
H73B H 0.3109 0.5053 0.7343 0.279 Uiso 1 1 calc R
C74 C 0.2331(4) 0.4128(9) 0.7111(4) 0.215(2) Uani 1 1 d D
H74A H 0.1954 0.4205 0.6873 0.279 Uiso 1 1 calc R
H74B H 0.2212 0.4077 0.7446 0.279 Uiso 1 1 calc R
H74C H 0.2556 0.3482 0.7036 0.279 Uiso 1 1 calc R

loop_
_atom_site_aniso_label
_atom_site_aniso_U_11
_atom_site_aniso_U_22
_atom_site_aniso_U_33
_atom_site_aniso_U_23
_atom_site_aniso_U_13
_atom_site_aniso_U_12
W1 0.02304(5) 0.02113(5) 0.01805(5) -0.00019(4) 0.00360(3) 0.00013(4)
Sn1 0.04985(15) 0.1016(2) 0.02892(11) -0.01040(12) 0.00036(10) -0.00929(13)
Sn2 0.04235(14) 0.06611(17) 0.05564(15) 0.00550(12) -0.01160(11) 0.00322(11)
P1 0.0255(3) 0.0236(3) 0.0223(3) 0.0000(2) 0.0043(2) 0.0021(2)
P2 0.0276(3) 0.0238(3) 0.0234(3) 0.0030(2) 0.0064(2) 0.0004(2)
P3 0.0304(3) 0.0270(3) 0.0202(3) -0.0006(3) 0.0012(2) -0.0014(3)
P4 0.0264(3) 0.0229(3) 0.0235(3) -0.0012(2) 0.0056(2) 0.0010(2)
C1 0.0307(14) 0.0272(12) 0.0251(12) 0.0021(10) 0.0010(10) 0.0032(10)
O1 0.0456(13) 0.0391(11) 0.0487(13) 0.0111(10) 0.0070(10) -0.0116(10)
C2 0.0303(13) 0.0254(12) 0.0212(11) 0.0001(9) 0.0077(10) 0.0032(10)
C3 0.0295(14) 0.0397(15) 0.0277(13) -0.0034(11) 0.0055(11) 0.0024(11)
C4 0.0312(15) 0.0444(16) 0.0292(14) -0.0007(12) 0.0044(11) -0.0017(12)
C5 0.0368(17) 0.060(2) 0.0303(14) 0.0021(14) -0.0023(12) -0.0051(14)
C6 0.076(3) 0.098(4) 0.079(3) -0.014(3) 0.014(2) 0.013(3)
C7 0.090(4) 0.219(8) 0.043(2) 0.040(3) 0.003(2) -0.015(4)
C8 0.095(4) 0.149(6) 0.081(3) -0.057(4) -0.003(3) -0.035(4)
C9 0.153(6) 0.101(4) 0.124(5) 0.056(4) 0.020(4) 0.025(4)
C10 0.049(3) 0.130(5) 0.221(8) -0.071(5) -0.050(4) 0.009(3)
C11 0.064(3) 0.139(5) 0.086(3) -0.017(3) 0.013(2) 0.024(3)
C12 0.0320(14) 0.0316(13) 0.0252(12) 0.0030(10) 0.0090(10) 0.0062(11)
C13 0.0291(14) 0.0310(13) 0.0303(13) 0.0059(11) 0.0087(10) 0.0036(11)
C14 0.0336(14) 0.0263(12) 0.0225(12) -0.0025(10) 0.0018(10) 0.0050(10)
C15 0.0395(16) 0.0312(14) 0.0331(14) 0.0017(11) 0.0062(12) 0.0053(12)
C16 0.057(2) 0.0420(17) 0.0316(15) 0.0080(13) 0.0054(13) 0.0099(15)
C17 0.056(2) 0.058(2) 0.0342(16) 0.0062(15) -0.0078(14) 0.0146(17)
C18 0.0354(17) 0.066(2) 0.0478(18) 0.0041(17) -0.0067(14) 0.0093(16)
C19 0.0358(16) 0.0491(18) 0.0351(15) 0.0053(13) 0.0041(12) 0.0019(13)
C20 0.0371(15) 0.0234(12) 0.0268(12) -0.0012(10) 0.0013(10) 0.0029(10)
C21 0.0394(16) 0.0326(14) 0.0424(16) -0.0060(12) 0.0044(13) 0.0057(12)
C22 0.055(2) 0.0373(17) 0.0497(19) -0.0159(14) 0.0065(15) 0.0079(15)
C23 0.056(2) 0.0374(17) 0.064(2) -0.0200(16) -0.0070(17) 0.0026(15)
C24 0.0380(18) 0.0447(19) 0.088(3) -0.0246(18) -0.0040(17) 0.0000(15)
C25 0.0367(16) 0.0354(15) 0.0549(18) -0.0137(14) 0.0041(14) 0.0004(13)
C26 0.0384(15) 0.0295(13) 0.0247(12) 0.0049(10) 0.0063(11) -0.0043(11)
C27 0.0357(16) 0.0358(15) 0.0413(16) 0.0060(12) 0.0057(12) -0.0059(12)
C28 0.0434(18) 0.0447(18) 0.0512(19) 0.0045(14) 0.0047(15) -0.0170(14)
C29 0.065(2) 0.0362(16) 0.0440(18) -0.0042(14) 0.0102(16) -0.0204(16)
C30 0.062(2) 0.0313(15) 0.0409(16) -0.0044(13) 0.0189(15) -0.0066(14)
C31 0.0413(16) 0.0315(13) 0.0324(14) -0.0014(11) 0.0114(12) -0.0041(12)
C32 0.0307(14) 0.0315(13) 0.0239(12) 0.0047(10) 0.0094(10) 0.0071(11)
C33 0.061(2) 0.0285(14) 0.0282(14) 0.0032(11) 0.0122(13) 0.0046(13)
C34 0.093(3) 0.0391(17) 0.0346(16) 0.0118(14) 0.0190(17) 0.0196(18)
C35 0.079(3) 0.060(2) 0.0243(14) 0.0079(15) 0.0078(15) 0.0257(19)
C36 0.0491(19) 0.0547(19) 0.0256(14) -0.0029(13) 0.0034(12) 0.0062(15)
C37 0.0340(15) 0.0357(14) 0.0290(13) 0.0027(11) 0.0090(11) 0.0039(12)
C38 0.0428(16) 0.0370(15) 0.0220(12) -0.0034(11) 0.0029(11) 0.0029(12)
C39 0.0379(15) 0.0253(12) 0.0303(13) -0.0070(10) 0.0034(11) 0.0010(11)
C40 0.0390(16) 0.0379(15) 0.0224(12) 0.0023(11) -0.0055(11) -0.0079(12)
C41 0.0384(17) 0.057(2) 0.0325(15) 0.0046(14) 0.0005(12) -0.0076(14)
C42 0.0399(19) 0.088(3) 0.050(2) 0.014(2) 0.0001(15) -0.0195(19)
C43 0.056(3) 0.092(3) 0.059(2) 0.008(2) -0.0074(19) -0.043(2)
C44 0.082(3) 0.055(2) 0.060(2) 0.0023(19) -0.015(2) -0.034(2)
C45 0.054(2) 0.0431(18) 0.0467(18) -0.0003(15) -0.0073(15) -0.0136(15)
C46 0.0351(14) 0.0321(14) 0.0209(12) 0.0019(10) 0.0016(10) 0.0011(11)
C47 0.0417(17) 0.0488(18) 0.0362(16) 0.0079(14) -0.0045(13) -0.0072(14)
C48 0.051(2) 0.064(2) 0.0412(18) 0.0147(16) -0.0109(15) 0.0000(17)
C49 0.063(2) 0.057(2) 0.0378(17) 0.0218(15) -0.0006(15) 0.0008(17)
C50 0.0501(19) 0.0459(18) 0.0378(16) 0.0130(14) 0.0046(14) -0.0081(15)
C51 0.0381(16) 0.0421(16) 0.0286(13) 0.0019(12) 0.0002(11) -0.0008(13)
C52 0.0313(14) 0.0231(12) 0.0350(14) 0.0015(10) 0.0127(11) 0.0037(10)
C53 0.0455(18) 0.0408(16) 0.0375(15) 0.0009(13) 0.0186(13) 0.0032(13)
C54 0.054(2) 0.053(2) 0.057(2) 0.0111(17) 0.0325(18) 0.0039(17)
C55 0.0443(19) 0.0401(18) 0.086(3) 0.0110(17) 0.0349(19) 0.0007(15)
C56 0.0372(18) 0.0418(18) 0.076(2) -0.0046(16) 0.0167(17) -0.0057(14)
C57 0.0335(16) 0.0372(15) 0.0488(17) -0.0050(13) 0.0133(13) -0.0027(12)
C58 0.0254(13) 0.0246(12) 0.0338(13) 0.0042(10) 0.0061(10) 0.0009(10)
C59 0.062(2) 0.0420(18) 0.0427(17) 0.0059(14) 0.0173(15) 0.0211(15)
C60 0.080(3) 0.0445(19) 0.063(2) 0.0065(17) 0.017(2) 0.0312(19)
C61 0.053(2) 0.0424(18) 0.061(2) 0.0218(16) 0.0107(17) 0.0142(16)
C62 0.060(2) 0.0450(17) 0.0377(17) 0.0109(15) -0.0009(15) 0.0068(16)
C63 0.0506(19) 0.0327(15) 0.0357(15) 0.0008(12) 0.0027(13) 0.0068(13)
C64 0.072(3) 0.065(3) 0.064(2) 0.015(2) 0.020(2) 0.009(2)
C65 0.081(3) 0.079(3) 0.078(3) 0.024(2) 0.027(3) 0.009(2)
C66 0.104(4) 0.118(5) 0.074(3) 0.029(3) 0.024(3) -0.002(4)
C67 0.099(4) 0.140(5) 0.053(3) 0.003(3) -0.012(3) 0.019(4)
C68 0.067(3) 0.091(3) 0.076(3) 0.004(3) 0.003(2) 0.003(2)
C69 0.076(3) 0.072(3) 0.055(2) 0.014(2) 0.021(2) 0.006(2)
C70 0.130(4) 0.338(7) 0.173(4) -0.025(5) 0.000(3) -0.005(4)
C71 0.130(4) 0.338(7) 0.173(4) -0.025(5) 0.000(3) -0.005(4)
C72 0.130(4) 0.338(7) 0.173(4) -0.025(5) 0.000(3) -0.005(4)
C73 0.130(4) 0.338(7) 0.173(4) -0.025(5) 0.000(3) -0.005(4)
C74 0.130(4) 0.338(7) 0.173(4) -0.025(5) 0.000(3) -0.005(4)

loop_
_atom_type_symbol
_atom_type_description
_atom_type_scat_dispersion_real
_atom_type_scat_dispersion_imag
_atom_type_scat_source
C C 0.0033 0.0016 'International Tables Vol C Tables 4.2.6.8 and 6.1.1.4'
H H 0.0000 0.0000 'International Tables Vol C Tables 4.2.6.8 and 6.1.1.4'
O O 0.0106 0.0060 'International Tables Vol C Tables 4.2.6.8 and 6.1.1.4'
P P 0.1023 0.0942 'International Tables Vol C Tables 4.2.6.8 and 6.1.1.4'
Sn Sn -0.6537 1.4246 'International Tables Vol C Tables 4.2.6.8 and 6.1.1.4'
W W -0.8490 6.8722 'International Tables Vol C Tables 4.2.6.8 and 6.1.1.4'

loop_
_geom_angle_atom_site_label_1
_geom_angle_atom_site_label_2
_geom_angle_atom_site_label_3
_geom_angle
C2 W1 C1 85.40(10)
C2 W1 P1 92.79(7)
C1 W1 P1 91.64(8)
C2 W1 P4 88.84(7)
C1 W1 P4 89.61(8)
P1 W1 P4 178.02(2)
C2 W1 P2 90.54(7)
C1 W1 P2 170.54(8)
P1 W1 P2 80.01(2)
P4 W1 P2 98.87(2)
C2 W1 P3 167.64(7)
C1 W1 P3 91.21(8)
P1 W1 P3 99.19(2)
P4 W1 P3 79.24(2)
P2 W1 P3 94.48(2)
C5 Sn1 C8 110.73(17)
C5 Sn1 C6 109.10(15)
C8 Sn1 C6 114.3(2)
C5 Sn1 C7 109.0(2)
C8 Sn1 C7 104.7(2)
C6 Sn1 C7 108.9(2)
C11 Sn2 C10 112.8(3)
C11 Sn2 C5 107.77(16)
C10 Sn2 C5 108.06(18)
C11 Sn2 C9 111.0(2)
C10 Sn2 C9 109.3(3)
C5 Sn2 C9 107.77(19)
C20 P1 C14 99.55(12)
C20 P1 C12 100.75(12)
C14 P1 C12 104.41(12)
C20 P1 W1 119.67(9)
C14 P1 W1 119.16(8)
C12 P1 W1 110.78(8)
C26 P2 C32 99.04(12)
C26 P2 C13 102.16(13)
C32 P2 C13 100.14(11)
C26 P2 W1 125.46(8)
C32 P2 W1 119.01(9)
C13 P2 W1 107.28(8)
C40 P3 C38 104.01(13)
C40 P3 C46 101.19(12)
C38 P3 C46 97.94(12)
C40 P3 W1 120.07(8)
C38 P3 W1 106.62(9)
C46 P3 W1 123.41(9)
C58 P4 C39 102.40(12)
C58 P4 C52 100.36(12)
C39 P4 C52 104.52(12)
C58 P4 W1 122.03(8)
C39 P4 W1 111.58(9)
C52 P4 W1 113.90(8)
O1 C1 W1 175.3(2)
C3 C2 W1 176.3(2)
C4 C3 C2 169.7(3)
C3 C4 C5 179.4(4)
C4 C5 Sn1 117.7(2)
C4 C5 Sn2 118.6(2)
Sn1 C5 Sn2 123.52(14)
Sn1 C6 H6A 109.5
Sn1 C6 H6B 109.5
H6A C6 H6B 109.5
Sn1 C6 H6C 109.5
H6A C6 H6C 109.5
H6B C6 H6C 109.5
Sn1 C7 H7A 109.5
Sn1 C7 H7B 109.5
H7A C7 H7B 109.5
Sn1 C7 H7C 109.5
H7A C7 H7C 109.5
H7B C7 H7C 109.5
Sn1 C8 H8A 109.5
Sn1 C8 H8B 109.5
H8A C8 H8B 109.5
Sn1 C8 H8C 109.5
H8A C8 H8C 109.5
H8B C8 H8C 109.5
Sn2 C9 H9A 109.5
Sn2 C9 H9B 109.5
H9A C9 H9B 109.5
Sn2 C9 H9C 109.5
H9A C9 H9C 109.5
H9B C9 H9C 109.5
Sn2 C10 H10A 109.5
Sn2 C10 H10B 109.5
H10A C10 H10B 109.5
Sn2 C10 H10C 109.5
H10A C10 H10C 109.5
H10B C10 H10C 109.5
Sn2 C11 H11A 109.5
Sn2 C11 H11B 109.5
H11A C11 H11B 109.5
Sn2 C11 H11C 109.5
H11A C11 H11C 109.5
H11B C11 H11C 109.5
C13 C12 P1 110.91(16)
C13 C12 H12A 109.5
P1 C12 H12A 109.5
C13 C12 H12B 109.5
P1 C12 H12B 109.5
H12A C12 H12B 108.0
C12 C13 P2 111.28(18)
C12 C13 H13A 109.4
P2 C13 H13A 109.4
C12 C13 H13B 109.4
P2 C13 H13B 109.4
H13A C13 H13B 108.0
C19 C14 C15 118.6(2)
C19 C14 P1 124.7(2)
C15 C14 P1 116.8(2)
C16 C15 C14 121.1(3)
C16 C15 H15 119.4
C14 C15 H15 119.4
C15 C16 C17 119.8(3)
C15 C16 H16 120.1
C17 C16 H16 120.1
C18 C17 C16 119.9(3)
C18 C17 H17 120.0
C16 C17 H17 120.0
C17 C18 C19 120.4(3)
C17 C18 H18 119.8
C19 C18 H18 119.8
C14 C19 C18 120.2(3)
C14 C19 H19 119.9
C18 C19 H19 119.9
C25 C20 C21 118.9(3)
C25 C20 P1 120.8(2)
C21 C20 P1 120.3(2)
C22 C21 C20 120.3(3)
C22 C21 H21 119.8
C20 C21 H21 119.8
C23 C22 C21 120.8(3)
C23 C22 H22 119.6
C21 C22 H22 119.6
C22 C23 C24 119.5(3)
C22 C23 H23 120.2
C24 C23 H23 120.2
C23 C24 C25 120.4(3)
C23 C24 H24 119.8
C25 C24 H24 119.8
C20 C25 C24 120.1(3)
C20 C25 H25 120.0
C24 C25 H25 120.0
C27 C26 C31 117.8(3)
C27 C26 P2 123.7(2)
C31 C26 P2 118.2(2)
C28 C27 C26 120.3(3)
C28 C27 H27 119.8
C26 C27 H27 119.8
C29 C28 C27 121.3(3)
C29 C28 H28 119.4
C27 C28 H28 119.4
C28 C29 C30 119.6(3)
C28 C29 H29 120.2
C30 C29 H29 120.2
C31 C30 C29 119.5(3)
C31 C30 H30 120.2
C29 C30 H30 120.2
C30 C31 C26 121.4(3)
C30 C31 H31 119.3
C26 C31 H31 119.3
C33 C32 C37 118.3(2)
C33 C32 P2 123.2(2)
C37 C32 P2 118.5(2)
C34 C33 C32 121.1(3)
C34 C33 H33 119.5
C32 C33 H33 119.5
C33 C34 C35 120.4(3)
C33 C34 H34 119.8
C35 C34 H34 119.8
C36 C35 C34 119.3(3)
C36 C35 H35 120.4
C34 C35 H35 120.4
C35 C36 C37 120.6(3)
C35 C36 H36 119.7
C37 C36 H36 119.7
C36 C37 C32 120.3(3)
C36 C37 H37 119.8
C32 C37 H37 119.8
C39 C38 P3 112.78(17)
C39 C38 H38A 109.0
P3 C38 H38A 109.0
C39 C38 H38B 109.0
P3 C38 H38B 109.0
H38A C38 H38B 107.8
C38 C39 P4 108.93(18)
C38 C39 H39A 109.9
P4 C39 H39A 109.9
C38 C39 H39B 109.9
P4 C39 H39B 109.9
H39A C39 H39B 108.3
C45 C40 C41 117.7(3)
C45 C40 P3 124.4(2)
C41 C40 P3 117.8(2)
C42 C41 C40 121.5(3)
C42 C41 H41 119.2
C40 C41 H41 119.2
C43 C42 C41 119.8(4)
C43 C42 H42 120.1
C41 C42 H42 120.1
C44 C43 C42 119.9(3)
C44 C43 H43 120.0
C42 C43 H43 120.0
C43 C44 C45 120.4(4)
C43 C44 H44 119.8
C45 C44 H44 119.8
C40 C45 C44 120.6(4)
C40 C45 H45 119.7
C44 C45 H45 119.7
C47 C46 C51 117.9(3)
C47 C46 P3 123.6(2)
C51 C46 P3 118.3(2)
C46 C47 C48 121.1(3)
C46 C47 H47 119.5
C48 C47 H47 119.5
C47 C48 C49 119.5(3)
C47 C48 H48 120.2
C49 C48 H48 120.2
C50 C49 C48 120.1(3)
C50 C49 H49 119.9
C48 C49 H49 119.9
C49 C50 C51 120.0(3)
C49 C50 H50 120.0
C51 C50 H50 120.0
C50 C51 C46 121.4(3)
C50 C51 H51 119.3
C46 C51 H51 119.3
C57 C52 C53 118.4(3)
C57 C52 P4 118.4(2)
C53 C52 P4 123.1(2)
C54 C53 C52 120.4(3)
C54 C53 H53 119.8
C52 C53 H53 119.8
C55 C54 C53 120.3(3)
C55 C54 H54 119.9
C53 C54 H54 119.9
C54 C55 C56 120.2(3)
C54 C55 H55 119.9
C56 C55 H55 119.9
C55 C56 C57 120.0(3)
C55 C56 H56 120.0
C57 C56 H56 120.0
C56 C57 C52 120.7(3)
C56 C57 H57 119.6
C52 C57 H57 119.6
C63 C58 C59 118.8(3)
C63 C58 P4 120.2(2)
C59 C58 P4 121.0(2)
C60 C59 C58 119.9(3)
C60 C59 H59 120.1
C58 C59 H59 120.1
C61 C60 C59 121.2(3)
C61 C60 H60 119.4
C59 C60 H60 119.4
C60 C61 C62 119.2(3)
C60 C61 H61 120.4
C62 C61 H61 120.4
C61 C62 C63 120.6(3)
C61 C62 H62 119.7
C63 C62 H62 119.7
C62 C63 C58 120.3(3)
C62 C63 H63 119.9
C58 C63 H63 119.9
C65 C64 C69 120.5(4)
C65 C64 H64 119.7
C69 C64 H64 119.7
C64 C65 C66 118.5(5)
C64 C65 H65 120.7
C66 C65 H65 120.7
C67 C66 C65 122.2(5)
C67 C66 H66 118.9
C65 C66 H66 118.9
C66 C67 C68 119.0(5)
C66 C67 H67 120.5
C68 C67 H67 120.5
C69 C68 C67 118.3(5)
C69 C68 H68 120.9
C67 C68 H68 120.9
C68 C69 C64 121.5(4)
C68 C69 H69 119.3
C64 C69 H69 119.3
C71 C70 H70A 109.5
C71 C70 H70B 109.5
H70A C70 H70B 109.5
C71 C70 H70C 109.5
H70A C70 H70C 109.5
H70B C70 H70C 109.5
C72 C71 C70 107.6(9)
C72 C71 H71A 110.2
C70 C71 H71A 110.2
C72 C71 H71B 110.2
C70 C71 H71B 110.2
H71A C71 H71B 108.5
C73 C72 C71 114.4(10)
C73 C72 H72A 108.7
C71 C72 H72A 108.7
C73 C72 H72B 108.7
C71 C72 H72B 108.7
H72A C72 H72B 107.6
C72 C73 C74 108.9(10)
C72 C73 H73A 109.9
C74 C73 H73A 109.9
C72 C73 H73B 109.9
C74 C73 H73B 109.9
H73A C73 H73B 108.3
C73 C74 H74A 109.5
C73 C74 H74B 109.5
H74A C74 H74B 109.5
C73 C74 H74C 109.5
H74A C74 H74C 109.5
H74B C74 H74C 109.5

loop_
_geom_bond_atom_site_label_1
_geom_bond_atom_site_label_2
_geom_bond_distance
W1 C2 1.937(3)
W1 C1 1.961(3)
W1 P1 2.4519(6)
W1 P4 2.4571(6)
W1 P2 2.5411(6)
W1 P3 2.5714(6)
Sn1 C5 2.123(3)
Sn1 C8 2.138(5)
Sn1 C6 2.141(5)
Sn1 C7 2.143(5)
Sn2 C11 2.113(4)
Sn2 C10 2.133(5)
Sn2 C5 2.133(3)
Sn2 C9 2.152(5)
P1 C20 1.837(3)
P1 C14 1.843(3)
P1 C12 1.853(2)
P2 C26 1.830(3)
P2 C32 1.855(3)
P2 C13 1.860(3)
P3 C40 1.832(3)
P3 C38 1.845(3)
P3 C46 1.849(3)
P4 C58 1.832(3)
P4 C39 1.840(3)
P4 C52 1.842(3)
C1 O1 1.164(3)
C2 C3 1.305(4)
C3 C4 1.285(4)
C4 C5 1.307(4)
C6 H6A 0.9600
C6 H6B 0.9600
C6 H6C 0.9600
C7 H7A 0.9600
C7 H7B 0.9600
C7 H7C 0.9600
C8 H8A 0.9600
C8 H8B 0.9600
C8 H8C 0.9600
C9 H9A 0.9600
C9 H9B 0.9600
C9 H9C 0.9600
C10 H10A 0.9600
C10 H10B 0.9600
C10 H10C 0.9600
C11 H11A 0.9600
C11 H11B 0.9600
C11 H11C 0.9600
C12 C13 1.521(4)
C12 H12A 0.9700
C12 H12B 0.9700
C13 H13A 0.9700
C13 H13B 0.9700
C14 C19 1.380(4)
C14 C15 1.391(4)
C15 C16 1.379(4)
C15 H15 0.9300
C16 C17 1.381(5)
C16 H16 0.9300
C17 C18 1.369(5)
C17 H17 0.9300
C18 C19 1.397(4)
C18 H18 0.9300
C19 H19 0.9300
C20 C25 1.382(4)
C20 C21 1.398(4)
C21 C22 1.377(4)
C21 H21 0.9300
C22 C23 1.372(5)
C22 H22 0.9300
C23 C24 1.383(5)
C23 H23 0.9300
C24 C25 1.393(4)
C24 H24 0.9300
C25 H25 0.9300
C26 C27 1.397(4)
C26 C31 1.405(4)
C27 C28 1.389(4)
C27 H27 0.9300
C28 C29 1.374(5)
C28 H28 0.9300
C29 C30 1.390(5)
C29 H29 0.9300
C30 C31 1.389(4)
C30 H30 0.9300
C31 H31 0.9300
C32 C33 1.382(4)
C32 C37 1.400(4)
C33 C34 1.382(4)
C33 H33 0.9300
C34 C35 1.384(5)
C34 H34 0.9300
C35 C36 1.378(5)
C35 H35 0.9300
C36 C37 1.386(4)
C36 H36 0.9300
C37 H37 0.9300
C38 C39 1.527(4)
C38 H38A 0.9700
C38 H38B 0.9700
C39 H39A 0.9700
C39 H39B 0.9700
C40 C45 1.385(4)
C40 C41 1.387(4)
C41 C42 1.378(4)
C41 H41 0.9300
C42 C43 1.377(6)
C42 H42 0.9300
C43 C44 1.361(6)
C43 H43 0.9300
C44 C45 1.392(5)
C44 H44 0.9300
C45 H45 0.9300
C46 C47 1.385(4)
C46 C51 1.387(4)
C47 C48 1.387(4)
C47 H47 0.9300
C48 C49 1.391(5)
C48 H48 0.9300
C49 C50 1.361(5)
C49 H49 0.9300
C50 C51 1.385(4)
C50 H50 0.9300
C51 H51 0.9300
C52 C57 1.384(4)
C52 C53 1.395(4)
C53 C54 1.389(4)
C53 H53 0.9300
C54 C55 1.360(5)
C54 H54 0.9300
C55 C56 1.381(5)
C55 H55 0.9300
C56 C57 1.383(4)
C56 H56 0.9300
C57 H57 0.9300
C58 C63 1.384(4)
C58 C59 1.390(4)
C59 C60 1.381(5)
C59 H59 0.9300
C60 C61 1.367(5)
C60 H60 0.9300
C61 C62 1.375(5)
C61 H61 0.9300
C62 C63 1.383(4)
C62 H62 0.9300
C63 H63 0.9300
C64 C65 1.355(5)
C64 C69 1.374(6)
C64 H64 0.9300
C65 C66 1.355(7)
C65 H65 0.9300
C66 C67 1.346(8)
C66 H66 0.9300
C67 C68 1.418(7)
C67 H67 0.9300
C68 C69 1.330(6)
C68 H68 0.9300
C69 H69 0.9300
C70 C71 1.467(6)
C70 H70A 0.9600
C70 H70B 0.9600
C70 H70C 0.9600
C71 C72 1.461(13)
C71 H71A 0.9700
C71 H71B 0.9700
C72 C73 1.457(14)
C72 H72A 0.9700
C72 H72B 0.9700
C73 C74 1.484(16)
C73 H73A 0.9700
C73 H73B 0.9700
C74 H74A 0.9600
C74 H74B 0.9600
C74 H74C 0.9600
